data_2021735
loop_
_publ_author_name
'Bogdanov, Georgii'
'Tillotson, John P.'
'Khrustalev, Victor N.'
'Rigin, Sergei'
'Timofeeva, Tatiana V.'

_publ_section_title
;
 Synthesis, crystal structure studies and solvatochromic behaviour of two
 2-{5-[4-(dimethylamino)phenyl]penta-2,4-dien-1-ylidene}malononitrile
 derivatives
;
_journal_coeditor_code JX3037
_journal_issue 8
_journal_name_full 'Acta Crystallographica Section C'
_journal_page_first 1175
_journal_page_last 1181
_journal_paper_doi 10.1107/S2053229619010398
_journal_volume 75
_journal_year 2019
_chemical_formula_moiety 'C16 H15 N3'
_chemical_formula_sum 'C16 H15 N3'
_chemical_formula_weight 249.31
_chemical_name_systematic
;
2-{5-[4-(Dimethylamino)phenyl]penta-2,4-dien-1-ylidene}malononitrile
;
_space_group_crystal_system monoclinic
_space_group_IT_number 14
_space_group_name_Hall '-P 2ybc'
_space_group_name_H-M_alt 'P 1 21/c 1'
_symmetry_space_group_name_Hall '-P 2ybc'
_symmetry_space_group_name_H-M 'P 1 21/c 1'
_atom_sites_solution_hydrogens geom
_atom_sites_solution_primary difmap
_atom_sites_solution_secondary difmap
_audit_creation_method SHELXL-2017/1
_cell_angle_alpha 90
_cell_angle_beta 104.9826(18)
_cell_angle_gamma 90
_cell_formula_units_Z 8
_cell_length_a 16.9417(3)
_cell_length_b 7.45114(13)
_cell_length_c 23.0287(4)
_cell_measurement_reflns_used 11249
_cell_measurement_temperature 100(2)
_cell_measurement_theta_max 73.5429
_cell_measurement_theta_min 3.7409
_cell_volume 2808.20(9)
_computing_cell_refinement
;
SAINT (Bruker, 2016)
;
_computing_data_collection
;
CrysAlis PRO (Agilent, 2012)
;
_computing_data_reduction
;
SAINT (Bruker, 2016)
;
_computing_molecular_graphics
;
Mercury (Macrae <i>et al.</i>,  2008)
;
_computing_publication_material
;
Mercury (Macrae <i>et al.</i>,  2008)
;
_computing_structure_refinement
;
SHELXL2017 (Sheldrick, 2015b)
;
_computing_structure_solution
;
SHELXT2017 (Sheldrick, 2015a)
;
_diffrn_ambient_temperature 100(2)
_diffrn_measured_fraction_theta_full 0.995
_diffrn_measured_fraction_theta_max 0.987
_diffrn_measurement_device_type 'Agilent SuperNova Dual Source diffractometer with an Atlas detector'
_diffrn_measurement_method '\w scans'
_diffrn_radiation_type CuK\a
_diffrn_radiation_wavelength 1.54184
_diffrn_reflns_av_R_equivalents 0.0275
_diffrn_reflns_av_unetI/netI 0.0168
_diffrn_reflns_limit_h_max 21
_diffrn_reflns_limit_h_min -20
_diffrn_reflns_limit_k_max 8
_diffrn_reflns_limit_k_min -9
_diffrn_reflns_limit_l_max 28
_diffrn_reflns_limit_l_min -28
_diffrn_reflns_number 27221
_diffrn_reflns_theta_full 72.000
_diffrn_reflns_theta_max 73.705
_diffrn_reflns_theta_min 3.974
_diffrn_source 'sealed X-ray tube'
_diffrn_standards_decay_% 0
_diffrn_standards_interval_count 0
_diffrn_standards_number 0
_exptl_absorpt_coefficient_mu 0.560
_exptl_absorpt_correction_T_max 1.00000
_exptl_absorpt_correction_T_min 0.58376
_exptl_absorpt_correction_type multi-scan
_exptl_absorpt_process_details
;
(CrysAlis PRO; Agilent, 2012)
;
_exptl_crystal_colour red
_exptl_crystal_density_diffrn 1.179
_exptl_crystal_density_method 'not measured'
_exptl_crystal_description plate
_exptl_crystal_F_000 1056
_exptl_crystal_size_max 0.350
_exptl_crystal_size_mid 0.140
_exptl_crystal_size_min 0.020
_refine_diff_density_max 0.246
_refine_diff_density_min -0.228
_refine_ls_extinction_method none
_refine_ls_goodness_of_fit_ref 1.046
_refine_ls_hydrogen_treatment constr
_refine_ls_matrix_type full
_refine_ls_number_parameters 347
_refine_ls_number_reflns 5596
_refine_ls_number_restraints 0
_refine_ls_restrained_S_all 1.046
_refine_ls_R_factor_all 0.0436
_refine_ls_R_factor_gt 0.0380
_refine_ls_shift/su_max 0.001
_refine_ls_shift/su_mean 0.000
_refine_ls_structure_factor_coef Fsqd
_refine_ls_weighting_details 'w=1/[\s^2^(Fo^2^)+(0.0561P)^2^+0.6844P] where P=(Fo^2^+2Fc^2^)/3'
_refine_ls_weighting_scheme calc
_refine_ls_wR_factor_gt 0.1015
_refine_ls_wR_factor_ref 0.1079
_reflns_number_gt 4914
_reflns_number_total 5596
_reflns_threshold_expression 'I > 2\s(I)'
_cod_data_source_file jx3037sup1.cif
_cod_data_source_block DCV3
_cod_database_code 2021735
_shelx_space_group_comment
;
The symmetry employed for this shelxl refinement is uniquely defined
by the following loop, which should always be used as a source of
symmetry information in preference to the above space-group names.
They are only intended as comments.
;
_shelx_estimated_absorpt_t_min 0.828
_shelx_estimated_absorpt_t_max 0.989

loop_
_space_group_symop_operation_xyz
'x, y, z'
'-x, y+1/2, -z+1/2'
'-x, -y, -z'
'x, -y-1/2, z-1/2'

loop_
_atom_site_type_symbol
_atom_site_label
_atom_site_fract_x
_atom_site_fract_y
_atom_site_fract_z
_atom_site_U_iso_or_equiv
_atom_site_adp_type
_atom_site_calc_flag
_atom_site_occupancy
N N2A 0.06248(7) 0.8003(2) 0.48608(6) 0.0575(4) Uani d 1
N N3A 0.28508(6) 0.54591(15) 0.46014(5) 0.0345(2) Uani d 1
N N4A 0.82798(5) 0.68629(13) 0.88289(4) 0.0245(2) Uani d 1
C C1A 0.21600(6) 0.73520(15) 0.52699(5) 0.0244(2) Uani d 1
C C2A 0.13074(7) 0.77210(18) 0.50416(6) 0.0349(3) Uani d 1
C C3A 0.25380(6) 0.63146(15) 0.48927(5) 0.0257(2) Uani d 1
C C4A 0.75054(6) 0.72307(14) 0.84932(5) 0.0211(2) Uani d 1
C C5A 0.69207(6) 0.79987(14) 0.87596(5) 0.0216(2) Uani d 1
H H5A 0.706959 0.828252 0.917595 0.026 Uiso calc 1
C C6A 0.61369(6) 0.83398(14) 0.84213(5) 0.0219(2) Uani d 1
H H6A 0.575881 0.886870 0.861154 0.026 Uiso calc 1
C C7A 0.58766(6) 0.79341(14) 0.78057(5) 0.0212(2) Uani d 1
C C8A 0.64632(6) 0.71854(14) 0.75399(5) 0.0228(2) Uani d 1
H H8A 0.631024 0.690352 0.712348 0.027 Uiso calc 1
C C9A 0.72528(6) 0.68516(14) 0.78684(5) 0.0233(2) Uani d 1
H H9A 0.763399 0.636009 0.767350 0.028 Uiso calc 1
C C10A 0.85402(7) 0.74330(18) 0.94531(5) 0.0297(3) Uani d 1
H H10A 0.852240 0.874562 0.947330 0.044 Uiso calc 1
H H10B 0.909967 0.701822 0.963037 0.044 Uiso calc 1
H H10C 0.817418 0.691944 0.967642 0.044 Uiso calc 1
C C11A 0.89075(6) 0.62695(17) 0.85434(5) 0.0296(3) Uani d 1
H H11A 0.871072 0.521883 0.829159 0.044 Uiso calc 1
H H11B 0.940306 0.595055 0.885314 0.044 Uiso calc 1
H H11C 0.903123 0.723971 0.829343 0.044 Uiso calc 1
C C12A 0.25913(6) 0.79560(14) 0.58191(5) 0.0236(2) Uani d 1
H H12A 0.230592 0.863249 0.604962 0.028 Uiso calc 1
C C13A 0.34346(6) 0.76451(15) 0.60694(5) 0.0227(2) Uani d 1
H H13A 0.373680 0.704052 0.583396 0.027 Uiso calc 1
C C14A 0.38286(6) 0.81798(14) 0.66348(5) 0.0229(2) Uani d 1
H H14A 0.352602 0.882770 0.686008 0.027 Uiso calc 1
C C15A 0.46695(6) 0.78243(14) 0.69089(5) 0.0231(2) Uani d 1
H H15A 0.498461 0.724196 0.667806 0.028 Uiso calc 1
C C16A 0.50382(6) 0.82815(14) 0.74843(5) 0.0224(2) Uani d 1
H H16A 0.471131 0.889509 0.769931 0.027 Uiso calc 1
N N2B 0.72618(6) 0.93541(15) 0.54055(4) 0.0327(2) Uani d 1
N N3B 0.52014(6) 0.62185(14) 0.57039(4) 0.0311(2) Uani d 1
N N4B -0.05174(6) 0.75728(15) 0.15912(4) 0.0318(2) Uani d 1
C C1B 0.57868(6) 0.81905(15) 0.49907(5) 0.0233(2) Uani d 1
C C2B 0.66068(6) 0.88348(15) 0.52181(5) 0.0257(2) Uani d 1
C C3B 0.54730(6) 0.70875(15) 0.53908(5) 0.0247(2) Uani d 1
C C4B 0.02901(6) 0.77346(15) 0.18858(5) 0.0239(2) Uani d 1
C C5B 0.08427(7) 0.86370(16) 0.16212(5) 0.0269(2) Uani d 1
H H5B 0.065020 0.914725 0.123211 0.032 Uiso calc 1
C C6B 0.16570(7) 0.87872(15) 0.19195(5) 0.0257(2) Uani d 1
H H6B 0.201216 0.939349 0.172628 0.031 Uiso calc 1
C C7B 0.19836(6) 0.80834(14) 0.24960(5) 0.0225(2) Uani d 1
C C8B 0.14345(7) 0.71632(15) 0.27566(5) 0.0248(2) Uani d 1
H H8B 0.163285 0.664412 0.314380 0.030 Uiso calc 1
C C9B 0.06173(7) 0.69944(15) 0.24660(5) 0.0256(2) Uani d 1
H H9B 0.026616 0.636962 0.265806 0.031 Uiso calc 1
C C10B -0.08223(8) 0.8355(2) 0.09998(6) 0.0443(3) Uani d 1
H H10D -0.073492 0.965625 0.102372 0.067 Uiso calc 1
H H10E -0.140778 0.810377 0.085156 0.067 Uiso calc 1
H H10F -0.053054 0.783531 0.072392 0.067 Uiso calc 1
C C11B -0.10912(8) 0.6717(2) 0.18611(6) 0.0450(4) Uani d 1
H H11D -0.088805 0.552333 0.200560 0.067 Uiso calc 1
H H11E -0.161843 0.659886 0.156271 0.067 Uiso calc 1
H H11F -0.115976 0.744148 0.219980 0.067 Uiso calc 1
C C12B 0.53196(6) 0.86280(15) 0.44324(5) 0.0236(2) Uani d 1
H H12B 0.556126 0.935891 0.418722 0.028 Uiso calc 1
C C13B 0.44978(6) 0.80712(15) 0.41902(5) 0.0239(2) Uani d 1
H H13B 0.423801 0.738391 0.443515 0.029 Uiso calc 1
C C14B 0.40695(6) 0.84864(15) 0.36204(5) 0.0246(2) Uani d 1
H H14B 0.433744 0.916488 0.337859 0.030 Uiso calc 1
C C15B 0.32412(6) 0.79638(15) 0.33637(5) 0.0249(2) Uani d 1
H H15B 0.296749 0.727550 0.359934 0.030 Uiso calc 1
C C16B 0.28335(6) 0.84161(15) 0.27966(5) 0.0243(2) Uani d 1
H H16B 0.314240 0.902680 0.256732 0.029 Uiso calc 1

loop_
_atom_site_aniso_label
_atom_site_aniso_U_11
_atom_site_aniso_U_22
_atom_site_aniso_U_33
_atom_site_aniso_U_12
_atom_site_aniso_U_13
_atom_site_aniso_U_23
N2A 0.0236(6) 0.0747(10) 0.0646(8) 0.0071(6) -0.0060(5) -0.0144(7)
N3A 0.0345(5) 0.0348(6) 0.0351(5) -0.0030(4) 0.0104(4) -0.0033(5)
N4A 0.0171(4) 0.0298(5) 0.0251(4) 0.0004(4) 0.0025(3) -0.0020(4)
C1A 0.0171(5) 0.0246(6) 0.0294(5) -0.0005(4) 0.0026(4) 0.0021(4)
C2A 0.0233(6) 0.0393(7) 0.0380(6) 0.0004(5) 0.0004(5) -0.0057(5)
C3A 0.0217(5) 0.0260(6) 0.0270(5) -0.0042(4) 0.0017(4) 0.0020(4)
C4A 0.0183(5) 0.0186(5) 0.0253(5) -0.0026(4) 0.0039(4) 0.0008(4)
C5A 0.0208(5) 0.0212(5) 0.0218(5) -0.0030(4) 0.0038(4) -0.0011(4)
C6A 0.0204(5) 0.0197(5) 0.0259(5) -0.0013(4) 0.0064(4) -0.0006(4)
C7A 0.0201(5) 0.0180(5) 0.0242(5) -0.0023(4) 0.0033(4) 0.0010(4)
C8A 0.0227(5) 0.0225(5) 0.0221(5) -0.0024(4) 0.0037(4) -0.0009(4)
C9A 0.0212(5) 0.0224(5) 0.0264(5) -0.0015(4) 0.0064(4) -0.0018(4)
C10A 0.0209(5) 0.0379(7) 0.0273(5) -0.0001(5) 0.0010(4) -0.0042(5)
C11A 0.0201(5) 0.0344(6) 0.0328(6) 0.0042(5) 0.0043(4) -0.0044(5)
C12A 0.0208(5) 0.0211(5) 0.0285(5) 0.0004(4) 0.0057(4) 0.0021(4)
C13A 0.0196(5) 0.0210(5) 0.0266(5) -0.0001(4) 0.0044(4) 0.0012(4)
C14A 0.0208(5) 0.0199(5) 0.0271(5) -0.0002(4) 0.0048(4) 0.0017(4)
C15A 0.0205(5) 0.0218(5) 0.0260(5) 0.0000(4) 0.0040(4) 0.0013(4)
C16A 0.0210(5) 0.0194(5) 0.0265(5) -0.0007(4) 0.0057(4) 0.0016(4)
N2B 0.0248(5) 0.0355(6) 0.0355(5) -0.0016(4) 0.0040(4) 0.0029(4)
N3B 0.0314(5) 0.0312(5) 0.0329(5) 0.0020(4) 0.0121(4) 0.0001(4)
N4B 0.0233(5) 0.0413(6) 0.0277(5) -0.0034(4) 0.0008(4) 0.0043(4)
C1B 0.0197(5) 0.0226(5) 0.0280(5) 0.0005(4) 0.0070(4) -0.0026(4)
C2B 0.0245(5) 0.0257(6) 0.0272(5) 0.0026(4) 0.0074(4) 0.0010(4)
C3B 0.0213(5) 0.0257(6) 0.0265(5) 0.0023(4) 0.0048(4) -0.0039(4)
C4B 0.0230(5) 0.0229(5) 0.0244(5) 0.0004(4) 0.0036(4) -0.0017(4)
C5B 0.0291(6) 0.0262(6) 0.0235(5) -0.0010(4) 0.0036(4) 0.0033(4)
C6B 0.0275(5) 0.0238(6) 0.0264(5) -0.0034(4) 0.0082(4) 0.0011(4)
C7B 0.0232(5) 0.0200(5) 0.0241(5) 0.0005(4) 0.0058(4) -0.0012(4)
C8B 0.0241(5) 0.0266(6) 0.0230(5) 0.0002(4) 0.0047(4) 0.0026(4)
C9B 0.0244(5) 0.0281(6) 0.0247(5) -0.0024(4) 0.0068(4) 0.0019(4)
C10B 0.0299(6) 0.0613(9) 0.0343(6) -0.0056(6) -0.0052(5) 0.0126(6)
C11B 0.0246(6) 0.0655(10) 0.0409(7) -0.0092(6) 0.0016(5) 0.0135(7)
C12B 0.0228(5) 0.0214(5) 0.0278(5) 0.0016(4) 0.0087(4) -0.0022(4)
C13B 0.0218(5) 0.0222(5) 0.0283(5) 0.0007(4) 0.0077(4) -0.0018(4)
C14B 0.0230(5) 0.0228(5) 0.0287(5) 0.0002(4) 0.0080(4) -0.0015(4)
C15B 0.0225(5) 0.0242(6) 0.0281(5) -0.0003(4) 0.0069(4) -0.0002(4)
C16B 0.0233(5) 0.0218(5) 0.0286(5) -0.0009(4) 0.0081(4) -0.0013(4)

loop_
_atom_type_symbol
_atom_type_description
_atom_type_scat_dispersion_real
_atom_type_scat_dispersion_imag
_atom_type_scat_source
C C 0.0181 0.0091 'International Tables Vol C Tables 4.2.6.8 and 6.1.1.4'
H H 0.0000 0.0000 'International Tables Vol C Tables 4.2.6.8 and 6.1.1.4'
N N 0.0311 0.0180 'International Tables Vol C Tables 4.2.6.8 and 6.1.1.4'

loop_
_geom_angle_atom_site_label_1
_geom_angle_atom_site_label_2
_geom_angle_atom_site_label_3
_geom_angle
C4A N4A C10A 120.13(9)
C4A N4A C11A 120.78(9)
C10A N4A C11A 117.70(9)
C12A C1A C2A 121.72(10)
C12A C1A C3A 121.64(10)
C2A C1A C3A 116.64(10)
N2A C2A C1A 179.47(17)
N3A C3A C1A 178.40(12)
N4A C4A C5A 120.88(9)
N4A C4A C9A 121.80(9)
C5A C4A C9A 117.31(9)
C6A C5A C4A 120.66(9)
C6A C5A H5A 119.7
C4A C5A H5A 119.7
C5A C6A C7A 122.41(9)
C5A C6A H6A 118.8
C7A C6A H6A 118.8
C6A C7A C8A 116.79(9)
C6A C7A C16A 119.26(9)
C8A C7A C16A 123.94(9)
C9A C8A C7A 121.74(9)
C9A C8A H8A 119.1
C7A C8A H8A 119.1
C8A C9A C4A 121.05(9)
C8A C9A H9A 119.5
C4A C9A H9A 119.5
N4A C10A H10A 109.5
N4A C10A H10B 109.5
H10A C10A H10B 109.5
N4A C10A H10C 109.5
H10A C10A H10C 109.5
H10B C10A H10C 109.5
N4A C11A H11A 109.5
N4A C11A H11B 109.5
H11A C11A H11B 109.5
N4A C11A H11C 109.5
H11A C11A H11C 109.5
H11B C11A H11C 109.5
C1A C12A C13A 124.52(10)
C1A C12A H12A 117.7
C13A C12A H12A 117.7
C14A C13A C12A 122.42(10)
C14A C13A H13A 118.8
C12A C13A H13A 118.8
C13A C14A C15A 123.79(10)
C13A C14A H14A 118.1
C15A C14A H14A 118.1
C16A C15A C14A 122.79(10)
C16A C15A H15A 118.6
C14A C15A H15A 118.6
C15A C16A C7A 126.83(10)
C15A C16A H16A 116.6
C7A C16A H16A 116.6
C4B N4B C11B 121.91(10)
C4B N4B C10B 119.96(10)
C11B N4B C10B 118.06(10)
C12B C1B C2B 122.37(10)
C12B C1B C3B 121.41(10)
C2B C1B C3B 116.20(9)
N2B C2B C1B 179.34(12)
N3B C3B C1B 178.21(12)
N4B C4B C5B 121.20(10)
N4B C4B C9B 122.05(10)
C5B C4B C9B 116.75(10)
C6B C5B C4B 120.90(10)
C6B C5B H5B 119.6
C4B C5B H5B 119.6
C5B C6B C7B 122.77(10)
C5B C6B H6B 118.6
C7B C6B H6B 118.6
C6B C7B C8B 116.32(10)
C6B C7B C16B 119.26(9)
C8B C7B C16B 124.33(10)
C9B C8B C7B 121.89(10)
C9B C8B H8B 119.1
C7B C8B H8B 119.1
C8B C9B C4B 121.36(10)
C8B C9B H9B 119.3
C4B C9B H9B 119.3
N4B C10B H10D 109.5
N4B C10B H10E 109.5
H10D C10B H10E 109.5
N4B C10B H10F 109.5
H10D C10B H10F 109.5
H10E C10B H10F 109.5
N4B C11B H11D 109.5
N4B C11B H11E 109.5
H11D C11B H11E 109.5
N4B C11B H11F 109.5
H11D C11B H11F 109.5
H11E C11B H11F 109.5
C1B C12B C13B 124.82(10)
C1B C12B H12B 117.6
C13B C12B H12B 117.6
C14B C13B C12B 122.42(10)
C14B C13B H13B 118.8
C12B C13B H13B 118.8
C13B C14B C15B 123.98(10)
C13B C14B H14B 118.0
C15B C14B H14B 118.0
C16B C15B C14B 122.22(10)
C16B C15B H15B 118.9
C14B C15B H15B 118.9
C15B C16B C7B 127.95(10)
C15B C16B H16B 116.0
C7B C16B H16B 116.0

loop_
_geom_bond_atom_site_label_1
_geom_bond_atom_site_label_2
_geom_bond_distance
N2A C2A 1.1429(16)
N3A C3A 1.1493(15)
N4A C4A 1.3673(13)
N4A C10A 1.4538(14)
N4A C11A 1.4560(13)
C1A C12A 1.3631(15)
C1A C2A 1.4304(15)
C1A C3A 1.4317(16)
C4A C5A 1.4140(14)
C4A C9A 1.4195(14)
C5A C6A 1.3785(14)
C5A H5A 0.9500
C6A C7A 1.4044(14)
C6A H6A 0.9500
C7A C8A 1.4099(15)
C7A C16A 1.4453(14)
C8A C9A 1.3786(14)
C8A H8A 0.9500
C9A H9A 0.9500
C10A H10A 0.9800
C10A H10B 0.9800
C10A H10C 0.9800
C11A H11A 0.9800
C11A H11B 0.9800
C11A H11C 0.9800
C12A C13A 1.4146(14)
C12A H12A 0.9500
C13A C14A 1.3603(15)
C13A H13A 0.9500
C14A C15A 1.4260(14)
C14A H14A 0.9500
C15A C16A 1.3543(15)
C15A H15A 0.9500
C16A H16A 0.9500
N2B C2B 1.1488(14)
N3B C3B 1.1499(15)
N4B C4B 1.3663(14)
N4B C11B 1.4321(16)
N4B C10B 1.4483(15)
C1B C12B 1.3637(15)
C1B C2B 1.4348(14)
C1B C3B 1.4354(15)
C4B C5B 1.4124(15)
C4B C9B 1.4189(15)
C5B C6B 1.3775(15)
C5B H5B 0.9500
C6B C7B 1.4014(15)
C6B H6B 0.9500
C7B C8B 1.4087(15)
C7B C16B 1.4487(14)
C8B C9B 1.3789(15)
C8B H8B 0.9500
C9B H9B 0.9500
C10B H10D 0.9800
C10B H10E 0.9800
C10B H10F 0.9800
C11B H11D 0.9800
C11B H11E 0.9800
C11B H11F 0.9800
C12B C13B 1.4213(14)
C12B H12B 0.9500
C13B C14B 1.3609(15)
C13B H13B 0.9500
C14B C15B 1.4287(14)
C14B H14B 0.9500
C15B C16B 1.3528(15)
C15B H15B 0.9500
C16B H16B 0.9500

loop_
_geom_hbond_atom_site_label_D
_geom_hbond_atom_site_label_H
_geom_hbond_atom_site_label_A
_geom_hbond_site_symmetry_A
_geom_hbond_distance_DH
_geom_hbond_distance_HA
_geom_hbond_distance_DA
_geom_hbond_angle_DHA
_geom_hbond_publ_flag
C10A H10B N2A 4_676 0.98 2.50 3.4270(16) 157.8 yes

loop_
_geom_torsion_atom_site_label_1
_geom_torsion_atom_site_label_2
_geom_torsion_atom_site_label_3
_geom_torsion_atom_site_label_4
_geom_torsion
C10A N4A C4A C5A -6.58(16)
C11A N4A C4A C5A -172.79(10)
C10A N4A C4A C9A 173.84(10)
C11A N4A C4A C9A 7.64(16)
N4A C4A C5A C6A -178.93(10)
C9A C4A C5A C6A 0.67(15)
C4A C5A C6A C7A 0.68(16)
C5A C6A C7A C8A -1.29(16)
C5A C6A C7A C16A 178.18(10)
C6A C7A C8A C9A 0.54(16)
C16A C7A C8A C9A -178.89(10)
C7A C8A C9A C4A 0.79(17)
N4A C4A C9A C8A 178.20(10)
C5A C4A C9A C8A -1.39(16)
C2A C1A C12A C13A -179.71(11)
C3A C1A C12A C13A 0.33(17)
C1A C12A C13A C14A -175.85(11)
C12A C13A C14A C15A 177.39(10)
C13A C14A C15A C16A -176.21(10)
C14A C15A C16A C7A 178.11(10)
C6A C7A C16A C15A -173.54(10)
C8A C7A C16A C15A 5.88(18)
C11B N4B C4B C5B -177.81(12)
C10B N4B C4B C5B -0.83(18)
C11B N4B C4B C9B 2.91(18)
C10B N4B C4B C9B 179.89(12)
N4B C4B C5B C6B -179.66(11)
C9B C4B C5B C6B -0.35(16)
C4B C5B C6B C7B -0.58(18)
C5B C6B C7B C8B 1.36(16)
C5B C6B C7B C16B -175.39(10)
C6B C7B C8B C9B -1.25(16)
C16B C7B C8B C9B 175.31(10)
C7B C8B C9B C4B 0.38(17)
N4B C4B C9B C8B 179.75(11)
C5B C4B C9B C8B 0.44(16)
C2B C1B C12B C13B -178.17(10)
C3B C1B C12B C13B 0.21(17)
C1B C12B C13B C14B -177.27(10)
C12B C13B C14B C15B -179.43(10)
C13B C14B C15B C16B 179.43(11)
C14B C15B C16B C7B -175.48(10)
C6B C7B C16B C15B 174.95(11)
C8B C7B C16B C15B -1.52(19)

_cod_database_fobs_code 2021735
